data_7159191
loop_
_publ_author_name
'Chang, Meng-Yang'
'Lin, Chun-Yi'

_publ_section_title
;
 One-pot synthesis of sulfonyl dibenzosuberdiones <i>via</i>
 In(OTf)<sub>3</sub>-promoted double Friedel-Crafts reactions of
 oxygenated arylacetic acids with &#x3b2;-arylvinyl sulfones.
;
_journal_issue 11
_journal_name_full 'Organic &amp; biomolecular chemistry'
_journal_page_first 2405
_journal_page_last 2416
_journal_paper_doi 10.1039/d3ob00149k
_journal_volume 21
_journal_year 2023
_chemical_formula_moiety 'C27 H26 O8 S'
_chemical_formula_sum 'C27 H26 O8 S'
_chemical_formula_weight 510.54
_space_group_crystal_system triclinic
_space_group_IT_number 2
_space_group_name_Hall '-P 1'
_space_group_name_H-M_alt 'P -1'
_atom_sites_solution_hydrogens geom
_atom_sites_solution_primary dual
_audit_creation_date 2020-09-13
_audit_creation_method
;
Olex2 1.3-ac4
(compiled 2019.04.23 svn.r3594 for Rigaku Oxford Diffraction, GUI svn.r5739)
;
_audit_update_record
;
2022-11-22 deposited with the CCDC.	2023-02-23 downloaded from the CCDC.
;
_cell_angle_alpha 114.802(2)
_cell_angle_beta 99.369(2)
_cell_angle_gamma 91.662(2)
_cell_formula_units_Z 2
_cell_length_a 8.4581(2)
_cell_length_b 12.4673(3)
_cell_length_c 13.9001(3)
_cell_measurement_reflns_used 18628
_cell_measurement_temperature 113(2)
_cell_measurement_theta_max 26.9880
_cell_measurement_theta_min 2.4480
_cell_volume 1305.05(6)
_computing_cell_refinement 'CrysAlisPro 1.171.41.56a (Rigaku OD, 2020)'
_computing_data_collection 'CrysAlisPro 1.171.41.56a (Rigaku OD, 2020)'
_computing_data_reduction 'CrysAlisPro 1.171.41.56a (Rigaku OD, 2020)'
_computing_molecular_graphics 'Olex2 (Dolomanov et al., 2009)'
_computing_publication_material 'Olex2 (Dolomanov et al., 2009)'
_computing_structure_refinement 'ShelXL (Sheldrick, 2015)'
_computing_structure_solution 'ShelXT (Sheldrick, 2015)'
_diffrn_ambient_temperature 113(2)
_diffrn_detector 'Hybrid Pixel Array Detector'
_diffrn_detector_area_resol_mean 10.0000
_diffrn_measured_fraction_theta_full 0.995
_diffrn_measured_fraction_theta_max 0.956
_diffrn_measurement_details
;
List of Runs (angles in degrees, time in seconds):

  # Type    Start    End  Width  t~exp~   \w     \q     \k     \f   Frames
#--------------------------------------------------------------------------
  1  \w    -20.00 100.00   0.50    9.21    --   10.60  57.00   0.00  240
  2  \w    -17.00 100.00   0.50    9.21    --   10.60  82.00 -90.00  234
  3  \w    -17.00 100.00   0.50    9.21    --   10.60  82.00  90.00  234
  4  \w    -17.00 100.00   0.50    9.21    --   10.60  82.00   0.00  234
  5  \w    -17.00 100.00   0.50    9.21    --   10.60  82.00-150.00  234
  6  \w    -17.00 100.00   0.50    9.21    --   10.60  82.00  60.00  234
  7  \w    -79.00  37.00   0.50    9.21    --   10.60 -80.00 134.87  232
  8  \w    -79.00  37.00   0.50    9.21    --   10.60 -79.00  43.16  232
  9  \w    -17.00 100.00   0.50    9.21    --   10.60  82.00-180.00  234
 10  \w    -67.00  40.00   0.50    9.21    --   10.60 -57.00  60.00  214
 11  \w    -67.00 -23.00   0.50    9.21    --   10.60 -77.00-180.00   88
 12  \w     -7.00  36.00   0.50    9.21    --   10.60 -77.00-180.00   86
 13  \w    -12.00  13.00   0.50    9.21    --  -10.90 -82.00-180.00   50
 14  \w    -77.00 -51.00   0.50    9.21    --  -10.90 -38.00  60.00   52
;
_diffrn_measurement_device 'four-circle diffractometer'
_diffrn_measurement_device_type 'XtaLAB Pro II AFC12 (RINC): Kappa single'
_diffrn_measurement_method '\w scans'
_diffrn_orient_matrix_type 'CrysAlisPro convention (1999,Acta A55,543-557)'
_diffrn_orient_matrix_UB_11 -0.0683198000
_diffrn_orient_matrix_UB_12 -0.0374097000
_diffrn_orient_matrix_UB_13 -0.0371262000
_diffrn_orient_matrix_UB_21 0.0485993000
_diffrn_orient_matrix_UB_22 -0.0253898000
_diffrn_orient_matrix_UB_23 -0.0392957000
_diffrn_orient_matrix_UB_31 0.0167579000
_diffrn_orient_matrix_UB_32 -0.0439403000
_diffrn_orient_matrix_UB_33 0.0189589000
_diffrn_radiation_monochromator mirror
_diffrn_radiation_probe x-ray
_diffrn_radiation_type 'Mo K\a'
_diffrn_radiation_wavelength 0.71073
_diffrn_reflns_av_R_equivalents 0.0651
_diffrn_reflns_av_unetI/netI 0.0392
_diffrn_reflns_Laue_measured_fraction_full 0.995
_diffrn_reflns_Laue_measured_fraction_max 0.956
_diffrn_reflns_limit_h_max 10
_diffrn_reflns_limit_h_min -10
_diffrn_reflns_limit_k_max 15
_diffrn_reflns_limit_k_min -15
_diffrn_reflns_limit_l_max 16
_diffrn_reflns_limit_l_min -17
_diffrn_reflns_number 28967
_diffrn_reflns_point_group_measured_fraction_full 0.995
_diffrn_reflns_point_group_measured_fraction_max 0.956
_diffrn_reflns_theta_full 25.242
_diffrn_reflns_theta_max 27.024
_diffrn_reflns_theta_min 2.455
_diffrn_source 'micro-focus sealed X-ray tube'
_diffrn_source_type 'Rigaku (Mo) X-ray Source'
_exptl_absorpt_coefficient_mu 0.171
_exptl_absorpt_correction_T_max 1.00000
_exptl_absorpt_correction_T_min 0.76780
_exptl_absorpt_correction_type multi-scan
_exptl_absorpt_process_details
;
CrysAlisPro 1.171.41.56a (Rigaku Oxford Diffraction, 2020)
Empirical absorption correction using spherical harmonics,
 implemented in SCALE3 ABSPACK scaling algorithm.
;
_exptl_crystal_colour 'clear light yellow'
_exptl_crystal_colour_lustre clear
_exptl_crystal_colour_modifier light
_exptl_crystal_colour_primary yellow
_exptl_crystal_density_diffrn 1.299
_exptl_crystal_description block
_exptl_crystal_F_000 536
_exptl_crystal_size_max 0.45
_exptl_crystal_size_mid 0.3
_exptl_crystal_size_min 0.2
_refine_diff_density_max 0.495
_refine_diff_density_min -0.442
_refine_diff_density_rms 0.058
_refine_ls_extinction_method none
_refine_ls_goodness_of_fit_ref 1.092
_refine_ls_hydrogen_treatment constr
_refine_ls_matrix_type full
_refine_ls_number_parameters 330
_refine_ls_number_reflns 5453
_refine_ls_number_restraints 0
_refine_ls_restrained_S_all 1.092
_refine_ls_R_factor_all 0.0490
_refine_ls_R_factor_gt 0.0418
_refine_ls_shift/su_max 0.001
_refine_ls_shift/su_mean 0.000
_refine_ls_structure_factor_coef Fsqd
_refine_ls_weighting_details 'w=1/[\s^2^(Fo^2^)+(0.0637P)^2^+0.4157P] where P=(Fo^2^+2Fc^2^)/3'
_refine_ls_weighting_scheme calc
_refine_ls_wR_factor_gt 0.1173
_refine_ls_wR_factor_ref 0.1220
_reflns_Friedel_coverage 0.000
_reflns_number_gt 4616
_reflns_number_total 5453
_reflns_threshold_expression 'I > 2\s(I)'
_cod_data_source_file d3ob00149k2.cif
_cod_data_source_block k10909-myc-d
_cod_depositor_comments 'Adding full bibliography for 7159184--7159192.cif.'
_cod_original_cell_volume 1305.04(6)
_cod_database_code 7159191
_shelx_shelxl_version_number 2018/3
_shelx_space_group_comment
;
The symmetry employed for this shelxl refinement is uniquely defined
by the following loop, which should always be used as a source of
symmetry information in preference to the above space-group names.
They are only intended as comments.
;
_diffrn_oxdiff_digest_frames
;
01b09ebd08ef877338a7c38cb5ae083bfd00025e8ef
;
_reflns_odcompleteness_completeness 99.40
_reflns_odcompleteness_iscentric 1
_reflns_odcompleteness_theta 26.32
_olex2_refinement_description
;
1. Fixed Uiso
 At 1.2 times of:
  All C(H) groups, All C(H,H) groups
 At 1.5 times of:
  All C(H,H,H) groups
2.a Ternary CH refined with riding coordinates:
 C9(H9)
2.b Secondary CH2 refined with riding coordinates:
 C17(H17A,H17B)
2.c Aromatic/amide H refined with riding coordinates:
 C4(H4), C6(H6), C7(H7), C11(H11), C19(H19), C20(H20), C22(H22), C23(H23)
2.d Idealised Me refined as rotating group:
 C16(H16A,H16B,H16C), C24(H24A,H24B,H24C), C25(H25A,H25B,H25C), C26(H26A,H26B,
 H26C), C27(H27A,H27B,H27C)
;
_smtbx_masks_void_probe_radius 1.2
_smtbx_masks_void_truncation_radius 1.2
_olex2_submission_special_instructions 'No special instructions were received'
_oxdiff_exptl_absorpt_empirical_details
;
Empirical correction (ABSPACK) includes:
- Absorption correction using spherical harmonics
- Frame scaling
;
_oxdiff_exptl_absorpt_empirical_full_max 1.871
_oxdiff_exptl_absorpt_empirical_full_min 0.644

loop_
_space_group_symop_operation_xyz
'x, y, z'
'-x, -y, -z'

loop_
_atom_site_label
_atom_site_type_symbol
_atom_site_fract_x
_atom_site_fract_y
_atom_site_fract_z
_atom_site_U_iso_or_equiv
_atom_site_adp_type
_atom_site_occupancy
_atom_site_site_symmetry_order
_atom_site_calc_flag
_atom_site_refinement_flags_posn
_atom_site_refinement_flags_adp
_atom_site_refinement_flags_occupancy
_atom_site_disorder_assembly
_atom_site_disorder_group
S1 S 0.50405(5) 0.49117(3) 0.83781(3) 0.01957(12) Uani 1 1 d . . . . .
O1 O 0.79648(13) 0.35818(10) 0.56225(10) 0.0239(3) Uani 1 1 d . . . . .
O2 O 0.61896(14) 0.30801(12) 0.36183(10) 0.0286(3) Uani 1 1 d . . . . .
O3 O 0.05963(14) 0.33485(11) 0.22725(9) 0.0246(3) Uani 1 1 d . . . . .
O4 O 0.83505(13) 0.11178(10) 0.52171(9) 0.0194(3) Uani 1 1 d . . . . .
O5 O 0.75244(13) -0.03981(10) 0.60762(9) 0.0210(3) Uani 1 1 d . . . . .
O6 O 0.48292(14) -0.01588(10) 0.69459(10) 0.0228(3) Uani 1 1 d . . . . .
O7 O 0.54803(15) 0.61748(10) 0.89290(10) 0.0277(3) Uani 1 1 d . . . . .
O8 O 0.36778(14) 0.44046(11) 0.86060(9) 0.0257(3) Uani 1 1 d . . . . .
C1 C 0.66449(18) 0.30149(14) 0.52955(13) 0.0177(3) Uani 1 1 d . . . . .
C2 C 0.55302(19) 0.31070(14) 0.43458(13) 0.0187(3) Uani 1 1 d . . . . .
C3 C 0.37839(19) 0.32210(13) 0.43068(13) 0.0170(3) Uani 1 1 d . . . . .
C4 C 0.29361(19) 0.32454(13) 0.33684(13) 0.0183(3) Uani 1 1 d . . . . .
H4 H 0.347876 0.317210 0.281687 0.022 Uiso 1 1 calc R . . . .
C5 C 0.13094(19) 0.33758(14) 0.32392(13) 0.0186(3) Uani 1 1 d . . . . .
C6 C 0.04935(19) 0.35023(14) 0.40656(13) 0.0197(3) Uani 1 1 d . . . . .
H6 H -0.059878 0.359989 0.399423 0.024 Uiso 1 1 calc R . . . .
C7 C 0.13406(19) 0.34802(14) 0.49993(13) 0.0182(3) Uani 1 1 d . . . . .
H7 H 0.079126 0.356978 0.555159 0.022 Uiso 1 1 calc R . . . .
C8 C 0.29693(18) 0.33307(13) 0.51485(12) 0.0161(3) Uani 1 1 d . . . . .
C9 C 0.37205(18) 0.33408(13) 0.62264(12) 0.0159(3) Uani 1 1 d . . . . .
H9 H 0.281781 0.325702 0.656018 0.019 Uiso 1 1 calc R . . . .
C10 C 0.47087(18) 0.23210(13) 0.61534(12) 0.0158(3) Uani 1 1 d . . . . .
C11 C 0.42740(18) 0.15590(13) 0.65848(12) 0.0166(3) Uani 1 1 d . . . . .
H11 H 0.335029 0.165495 0.688241 0.020 Uiso 1 1 calc R . . . .
C12 C 0.52010(19) 0.06548(13) 0.65778(12) 0.0174(3) Uani 1 1 d . . . . .
C13 C 0.66165(19) 0.05216(13) 0.61505(12) 0.0171(3) Uani 1 1 d . . . . .
C14 C 0.70592(18) 0.12870(14) 0.57303(12) 0.0167(3) Uani 1 1 d . . . . .
C15 C 0.61027(18) 0.21840(13) 0.57187(12) 0.0160(3) Uani 1 1 d . . . . .
C16 C -0.1049(2) 0.35881(19) 0.21610(15) 0.0313(4) Uani 1 1 d . . . . .
H16A H -0.170998 0.297583 0.220265 0.047 Uiso 1 1 calc GR . . . .
H16B H -0.139011 0.360664 0.147532 0.047 Uiso 1 1 calc GR . . . .
H16C H -0.115168 0.434290 0.273029 0.047 Uiso 1 1 calc GR . . . .
C17 C 0.46381(19) 0.45740(14) 0.69750(13) 0.0179(3) Uani 1 1 d . . . . .
H17A H 0.401664 0.517381 0.687518 0.022 Uiso 1 1 calc R . . . .
H17B H 0.565560 0.462824 0.675311 0.022 Uiso 1 1 calc R . . . .
C18 C 0.67379(19) 0.41976(14) 0.85933(12) 0.0193(3) Uani 1 1 d . . . . .
C19 C 0.8202(2) 0.45481(15) 0.84275(13) 0.0235(4) Uani 1 1 d . . . . .
H19 H 0.827697 0.513038 0.817917 0.028 Uiso 1 1 calc R . . . .
C20 C 0.9550(2) 0.40195(15) 0.86366(14) 0.0261(4) Uani 1 1 d . . . . .
H20 H 1.053384 0.424950 0.852409 0.031 Uiso 1 1 calc R . . . .
C21 C 0.9461(2) 0.31546(15) 0.90102(14) 0.0267(4) Uani 1 1 d . . . . .
C22 C 0.7976(2) 0.28179(15) 0.91695(13) 0.0260(4) Uani 1 1 d . . . . .
H22 H 0.790040 0.223481 0.941679 0.031 Uiso 1 1 calc R . . . .
C23 C 0.6612(2) 0.33336(15) 0.89671(13) 0.0226(4) Uani 1 1 d . . . . .
H23 H 0.562728 0.310501 0.907981 0.027 Uiso 1 1 calc R . . . .
C24 C 1.0950(2) 0.26053(18) 0.92530(17) 0.0390(5) Uani 1 1 d . . . . .
H24A H 1.188227 0.303599 0.921912 0.059 Uiso 1 1 calc GR . . . .
H24B H 1.086439 0.179165 0.873133 0.059 Uiso 1 1 calc GR . . . .
H24C H 1.105011 0.263852 0.996324 0.059 Uiso 1 1 calc GR . . . .
C25 C 0.3396(2) -0.00603(16) 0.73881(15) 0.0276(4) Uani 1 1 d . . . . .
H25A H 0.324684 -0.069926 0.758950 0.041 Uiso 1 1 calc GR . . . .
H25B H 0.248466 -0.010129 0.685743 0.041 Uiso 1 1 calc GR . . . .
H25C H 0.349492 0.068571 0.801383 0.041 Uiso 1 1 calc GR . . . .
C26 C 0.8312(2) -0.03515(16) 0.70923(14) 0.0262(4) Uani 1 1 d . . . . .
H26A H 0.909897 -0.091007 0.697145 0.039 Uiso 1 1 calc GR . . . .
H26B H 0.752733 -0.054874 0.743626 0.039 Uiso 1 1 calc GR . . . .
H26C H 0.883498 0.043524 0.754818 0.039 Uiso 1 1 calc GR . . . .
C27 C 0.98969(19) 0.14090(15) 0.59175(14) 0.0233(4) Uani 1 1 d . . . . .
H27A H 0.998286 0.221231 0.646032 0.035 Uiso 1 1 calc GR . . . .
H27B H 1.072730 0.133120 0.550406 0.035 Uiso 1 1 calc GR . . . .
H27C H 1.001695 0.087854 0.625756 0.035 Uiso 1 1 calc GR . . . .

loop_
_atom_site_aniso_label
_atom_site_aniso_U_11
_atom_site_aniso_U_22
_atom_site_aniso_U_33
_atom_site_aniso_U_23
_atom_site_aniso_U_13
_atom_site_aniso_U_12
S1 0.0169(2) 0.0202(2) 0.0192(2) 0.00602(16) 0.00374(16) 0.00396(16)
O1 0.0155(6) 0.0248(6) 0.0329(7) 0.0133(5) 0.0066(5) 0.0008(5)
O2 0.0201(6) 0.0453(8) 0.0352(7) 0.0286(6) 0.0125(5) 0.0104(5)
O3 0.0191(6) 0.0367(7) 0.0227(6) 0.0175(5) 0.0030(5) 0.0066(5)
O4 0.0126(6) 0.0238(6) 0.0215(6) 0.0088(5) 0.0044(4) 0.0047(4)
O5 0.0214(6) 0.0168(5) 0.0236(6) 0.0088(5) 0.0008(5) 0.0056(4)
O6 0.0230(6) 0.0217(6) 0.0303(7) 0.0163(5) 0.0079(5) 0.0043(5)
O7 0.0304(7) 0.0201(6) 0.0248(6) 0.0034(5) 0.0011(5) 0.0048(5)
O8 0.0190(6) 0.0350(7) 0.0244(6) 0.0125(5) 0.0083(5) 0.0046(5)
C1 0.0136(8) 0.0180(8) 0.0223(8) 0.0079(6) 0.0069(6) 0.0050(6)
C2 0.0168(8) 0.0169(7) 0.0262(8) 0.0120(6) 0.0068(6) 0.0033(6)
C3 0.0154(8) 0.0141(7) 0.0235(8) 0.0096(6) 0.0051(6) 0.0021(6)
C4 0.0189(8) 0.0174(8) 0.0207(8) 0.0096(6) 0.0058(6) 0.0026(6)
C5 0.0185(8) 0.0167(7) 0.0205(8) 0.0090(6) 0.0006(6) 0.0018(6)
C6 0.0132(8) 0.0214(8) 0.0264(9) 0.0120(7) 0.0041(6) 0.0035(6)
C7 0.0171(8) 0.0201(8) 0.0196(8) 0.0098(6) 0.0056(6) 0.0043(6)
C8 0.0147(8) 0.0142(7) 0.0207(8) 0.0088(6) 0.0031(6) 0.0013(6)
C9 0.0126(7) 0.0163(7) 0.0197(8) 0.0085(6) 0.0039(6) 0.0015(6)
C10 0.0121(7) 0.0160(7) 0.0165(7) 0.0055(6) -0.0002(6) 0.0009(6)
C11 0.0129(8) 0.0183(8) 0.0168(8) 0.0066(6) 0.0012(6) -0.0003(6)
C12 0.0202(8) 0.0152(7) 0.0164(8) 0.0080(6) 0.0002(6) -0.0019(6)
C13 0.0165(8) 0.0141(7) 0.0169(8) 0.0048(6) -0.0017(6) 0.0030(6)
C14 0.0127(8) 0.0182(8) 0.0158(7) 0.0052(6) -0.0002(6) 0.0007(6)
C15 0.0134(8) 0.0159(7) 0.0175(8) 0.0068(6) 0.0011(6) 0.0003(6)
C16 0.0194(9) 0.0502(12) 0.0274(9) 0.0206(9) 0.0005(7) 0.0090(8)
C17 0.0153(8) 0.0173(8) 0.0223(8) 0.0094(6) 0.0039(6) 0.0027(6)
C18 0.0182(8) 0.0210(8) 0.0143(7) 0.0041(6) 0.0007(6) 0.0025(6)
C19 0.0209(9) 0.0238(8) 0.0237(9) 0.0090(7) 0.0024(7) 0.0007(7)
C20 0.0180(9) 0.0267(9) 0.0260(9) 0.0052(7) 0.0018(7) 0.0012(7)
C21 0.0246(9) 0.0235(9) 0.0200(8) 0.0011(7) -0.0052(7) 0.0047(7)
C22 0.0328(10) 0.0216(8) 0.0188(8) 0.0063(7) -0.0014(7) 0.0026(7)
C23 0.0227(9) 0.0234(8) 0.0172(8) 0.0059(6) 0.0004(6) -0.0002(7)
C24 0.0299(11) 0.0324(10) 0.0407(12) 0.0071(9) -0.0073(9) 0.0081(8)
C25 0.0282(10) 0.0301(9) 0.0333(10) 0.0200(8) 0.0118(8) 0.0037(7)
C26 0.0262(9) 0.0230(8) 0.0297(9) 0.0141(7) -0.0021(7) 0.0044(7)
C27 0.0139(8) 0.0253(9) 0.0308(9) 0.0129(7) 0.0025(7) 0.0026(6)

loop_
_atom_type_symbol
_atom_type_description
_atom_type_scat_dispersion_real
_atom_type_scat_dispersion_imag
_atom_type_scat_source
C C 0.0033 0.0016 'International Tables Vol C Tables 4.2.6.8 and 6.1.1.4'
H H 0.0000 0.0000 'International Tables Vol C Tables 4.2.6.8 and 6.1.1.4'
O O 0.0106 0.0060 'International Tables Vol C Tables 4.2.6.8 and 6.1.1.4'
S S 0.1246 0.1234 'International Tables Vol C Tables 4.2.6.8 and 6.1.1.4'

loop_
_geom_angle_atom_site_label_1
_geom_angle_atom_site_label_2
_geom_angle_atom_site_label_3
_geom_angle
_geom_angle_site_symmetry_1
_geom_angle_site_symmetry_3
_geom_angle_publ_flag
O7 S1 O8 119.02(7) . . ?
O7 S1 C17 105.35(7) . . ?
O7 S1 C18 108.51(8) . . ?
O8 S1 C17 107.90(7) . . ?
O8 S1 C18 108.89(8) . . ?
C18 S1 C17 106.48(7) . . ?
C5 O3 C16 117.04(13) . . ?
C14 O4 C27 114.87(12) . . ?
C13 O5 C26 115.03(12) . . ?
C12 O6 C25 117.59(13) . . ?
O1 C1 C2 117.97(14) . . ?
O1 C1 C15 123.13(15) . . ?
C15 C1 C2 118.78(13) . . ?
O2 C2 C1 115.08(14) . . ?
O2 C2 C3 121.89(15) . . ?
C3 C2 C1 123.04(13) . . ?
C4 C3 C2 115.70(14) . . ?
C4 C3 C8 119.62(14) . . ?
C8 C3 C2 124.66(14) . . ?
C3 C4 H4 119.2 . . ?
C5 C4 C3 121.55(15) . . ?
C5 C4 H4 119.2 . . ?
O3 C5 C4 116.34(14) . . ?
O3 C5 C6 124.04(14) . . ?
C4 C5 C6 119.61(15) . . ?
C5 C6 H6 120.6 . . ?
C7 C6 C5 118.72(14) . . ?
C7 C6 H6 120.6 . . ?
C6 C7 H7 118.4 . . ?
C6 C7 C8 123.16(15) . . ?
C8 C7 H7 118.4 . . ?
C3 C8 C9 126.14(14) . . ?
C7 C8 C3 117.32(14) . . ?
C7 C8 C9 116.51(13) . . ?
C8 C9 H9 106.0 . . ?
C8 C9 C17 109.25(12) . . ?
C10 C9 C8 115.39(12) . . ?
C10 C9 H9 106.0 . . ?
C10 C9 C17 113.38(12) . . ?
C17 C9 H9 106.0 . . ?
C11 C10 C9 119.59(13) . . ?
C11 C10 C15 119.49(14) . . ?
C15 C10 C9 120.81(14) . . ?
C10 C11 H11 119.6 . . ?
C10 C11 C12 120.85(14) . . ?
C12 C11 H11 119.6 . . ?
O6 C12 C11 124.64(14) . . ?
O6 C12 C13 115.52(14) . . ?
C11 C12 C13 119.83(14) . . ?
O5 C13 C12 121.72(14) . . ?
O5 C13 C14 118.78(14) . . ?
C14 C13 C12 119.37(14) . . ?
O4 C14 C13 121.00(14) . . ?
O4 C14 C15 118.04(14) . . ?
C13 C14 C15 120.65(14) . . ?
C10 C15 C1 121.00(13) . . ?
C10 C15 C14 119.79(14) . . ?
C14 C15 C1 119.13(13) . . ?
O3 C16 H16A 109.5 . . ?
O3 C16 H16B 109.5 . . ?
O3 C16 H16C 109.5 . . ?
H16A C16 H16B 109.5 . . ?
H16A C16 H16C 109.5 . . ?
H16B C16 H16C 109.5 . . ?
S1 C17 H17A 108.5 . . ?
S1 C17 H17B 108.5 . . ?
C9 C17 S1 115.19(11) . . ?
C9 C17 H17A 108.5 . . ?
C9 C17 H17B 108.5 . . ?
H17A C17 H17B 107.5 . . ?
C19 C18 S1 119.07(13) . . ?
C23 C18 S1 119.86(13) . . ?
C23 C18 C19 121.01(15) . . ?
C18 C19 H19 120.4 . . ?
C20 C19 C18 119.10(17) . . ?
C20 C19 H19 120.4 . . ?
C19 C20 H20 119.4 . . ?
C19 C20 C21 121.17(17) . . ?
C21 C20 H20 119.4 . . ?
C20 C21 C22 118.60(16) . . ?
C20 C21 C24 120.37(17) . . ?
C22 C21 C24 121.02(18) . . ?
C21 C22 H22 119.3 . . ?
C23 C22 C21 121.32(17) . . ?
C23 C22 H22 119.3 . . ?
C18 C23 H23 120.6 . . ?
C22 C23 C18 118.79(16) . . ?
C22 C23 H23 120.6 . . ?
C21 C24 H24A 109.5 . . ?
C21 C24 H24B 109.5 . . ?
C21 C24 H24C 109.5 . . ?
H24A C24 H24B 109.5 . . ?
H24A C24 H24C 109.5 . . ?
H24B C24 H24C 109.5 . . ?
O6 C25 H25A 109.5 . . ?
O6 C25 H25B 109.5 . . ?
O6 C25 H25C 109.5 . . ?
H25A C25 H25B 109.5 . . ?
H25A C25 H25C 109.5 . . ?
H25B C25 H25C 109.5 . . ?
O5 C26 H26A 109.5 . . ?
O5 C26 H26B 109.5 . . ?
O5 C26 H26C 109.5 . . ?
H26A C26 H26B 109.5 . . ?
H26A C26 H26C 109.5 . . ?
H26B C26 H26C 109.5 . . ?
O4 C27 H27A 109.5 . . ?
O4 C27 H27B 109.5 . . ?
O4 C27 H27C 109.5 . . ?
H27A C27 H27B 109.5 . . ?
H27A C27 H27C 109.5 . . ?
H27B C27 H27C 109.5 . . ?

loop_
_geom_bond_atom_site_label_1
_geom_bond_atom_site_label_2
_geom_bond_distance
_geom_bond_site_symmetry_2
_geom_bond_publ_flag
S1 O7 1.4375(12) . ?
S1 O8 1.4398(12) . ?
S1 C17 1.7842(16) . ?
S1 C18 1.7610(16) . ?
O1 C1 1.2132(19) . ?
O2 C2 1.2211(19) . ?
O3 C5 1.3665(19) . ?
O3 C16 1.429(2) . ?
O4 C14 1.3737(18) . ?
O4 C27 1.4324(19) . ?
O5 C13 1.3756(18) . ?
O5 C26 1.437(2) . ?
O6 C12 1.3633(19) . ?
O6 C25 1.432(2) . ?
C1 C2 1.540(2) . ?
C1 C15 1.484(2) . ?
C2 C3 1.482(2) . ?
C3 C4 1.395(2) . ?
C3 C8 1.413(2) . ?
C4 H4 0.9300 . ?
C4 C5 1.382(2) . ?
C5 C6 1.390(2) . ?
C6 H6 0.9300 . ?
C6 C7 1.388(2) . ?
C7 H7 0.9300 . ?
C7 C8 1.389(2) . ?
C8 C9 1.524(2) . ?
C9 H9 0.9800 . ?
C9 C10 1.519(2) . ?
C9 C17 1.541(2) . ?
C10 C11 1.388(2) . ?
C10 C15 1.393(2) . ?
C11 H11 0.9300 . ?
C11 C12 1.389(2) . ?
C12 C13 1.405(2) . ?
C13 C14 1.382(2) . ?
C14 C15 1.403(2) . ?
C16 H16A 0.9600 . ?
C16 H16B 0.9600 . ?
C16 H16C 0.9600 . ?
C17 H17A 0.9700 . ?
C17 H17B 0.9700 . ?
C18 C19 1.387(2) . ?
C18 C23 1.387(2) . ?
C19 H19 0.9300 . ?
C19 C20 1.384(2) . ?
C20 H20 0.9300 . ?
C20 C21 1.384(3) . ?
C21 C22 1.393(3) . ?
C21 C24 1.508(2) . ?
C22 H22 0.9300 . ?
C22 C23 1.383(2) . ?
C23 H23 0.9300 . ?
C24 H24A 0.9600 . ?
C24 H24B 0.9600 . ?
C24 H24C 0.9600 . ?
C25 H25A 0.9600 . ?
C25 H25B 0.9600 . ?
C25 H25C 0.9600 . ?
C26 H26A 0.9600 . ?
C26 H26B 0.9600 . ?
C26 H26C 0.9600 . ?
C27 H27A 0.9600 . ?
C27 H27B 0.9600 . ?
C27 H27C 0.9600 . ?

loop_
_geom_torsion_atom_site_label_1
_geom_torsion_atom_site_label_2
_geom_torsion_atom_site_label_3
_geom_torsion_atom_site_label_4
_geom_torsion
_geom_torsion_site_symmetry_1
_geom_torsion_site_symmetry_2
_geom_torsion_site_symmetry_3
_geom_torsion_site_symmetry_4
_geom_torsion_publ_flag
S1 C18 C19 C20 177.52(13) . . . . ?
S1 C18 C23 C22 -177.54(12) . . . . ?
O1 C1 C2 O2 42.6(2) . . . . ?
O1 C1 C2 C3 -137.35(15) . . . . ?
O1 C1 C15 C10 122.99(17) . . . . ?
O1 C1 C15 C14 -53.7(2) . . . . ?
O2 C2 C3 C4 2.6(2) . . . . ?
O2 C2 C3 C8 -175.92(15) . . . . ?
O3 C5 C6 C7 178.01(14) . . . . ?
O4 C14 C15 C1 -8.5(2) . . . . ?
O4 C14 C15 C10 174.83(13) . . . . ?
O5 C13 C14 O4 2.0(2) . . . . ?
O5 C13 C14 C15 175.38(13) . . . . ?
O6 C12 C13 O5 2.3(2) . . . . ?
O6 C12 C13 C14 178.13(13) . . . . ?
O7 S1 C17 C9 -164.67(11) . . . . ?
O7 S1 C18 C19 -48.73(15) . . . . ?
O7 S1 C18 C23 128.57(13) . . . . ?
O8 S1 C17 C9 -36.56(13) . . . . ?
O8 S1 C18 C19 -179.67(12) . . . . ?
O8 S1 C18 C23 -2.37(15) . . . . ?
C1 C2 C3 C4 -177.48(14) . . . . ?
C1 C2 C3 C8 4.0(2) . . . . ?
C2 C1 C15 C10 -61.11(19) . . . . ?
C2 C1 C15 C14 122.25(15) . . . . ?
C2 C3 C4 C5 -178.50(14) . . . . ?
C2 C3 C8 C7 177.33(14) . . . . ?
C2 C3 C8 C9 -0.6(2) . . . . ?
C3 C4 C5 O3 -177.95(14) . . . . ?
C3 C4 C5 C6 0.9(2) . . . . ?
C3 C8 C9 C10 -51.2(2) . . . . ?
C3 C8 C9 C17 77.90(18) . . . . ?
C4 C3 C8 C7 -1.1(2) . . . . ?
C4 C3 C8 C9 -178.98(14) . . . . ?
C4 C5 C6 C7 -0.7(2) . . . . ?
C5 C6 C7 C8 -0.4(2) . . . . ?
C6 C7 C8 C3 1.3(2) . . . . ?
C6 C7 C8 C9 179.36(14) . . . . ?
C7 C8 C9 C10 130.87(15) . . . . ?
C7 C8 C9 C17 -100.00(15) . . . . ?
C8 C3 C4 C5 0.1(2) . . . . ?
C8 C9 C10 C11 -120.54(15) . . . . ?
C8 C9 C10 C15 63.45(19) . . . . ?
C8 C9 C17 S1 160.87(10) . . . . ?
C9 C10 C11 C12 -176.77(14) . . . . ?
C9 C10 C15 C1 -1.2(2) . . . . ?
C9 C10 C15 C14 175.42(14) . . . . ?
C10 C9 C17 S1 -68.91(15) . . . . ?
C10 C11 C12 O6 -177.37(14) . . . . ?
C10 C11 C12 C13 1.4(2) . . . . ?
C11 C10 C15 C1 -177.22(14) . . . . ?
C11 C10 C15 C14 -0.6(2) . . . . ?
C11 C12 C13 O5 -176.55(13) . . . . ?
C11 C12 C13 C14 -0.7(2) . . . . ?
C12 C13 C14 O4 -173.97(13) . . . . ?
C12 C13 C14 C15 -0.6(2) . . . . ?
C13 C14 C15 C1 177.92(14) . . . . ?
C13 C14 C15 C10 1.2(2) . . . . ?
C15 C1 C2 O2 -133.50(15) . . . . ?
C15 C1 C2 C3 46.5(2) . . . . ?
C15 C10 C11 C12 -0.7(2) . . . . ?
C16 O3 C5 C4 -174.55(15) . . . . ?
C16 O3 C5 C6 6.7(2) . . . . ?
C17 S1 C18 C19 64.23(15) . . . . ?
C17 S1 C18 C23 -118.47(13) . . . . ?
C17 C9 C10 C11 112.40(15) . . . . ?
C17 C9 C10 C15 -63.61(18) . . . . ?
C18 S1 C17 C9 80.21(12) . . . . ?
C18 C19 C20 C21 -0.2(3) . . . . ?
C19 C18 C23 C22 -0.3(2) . . . . ?
C19 C20 C21 C22 0.3(3) . . . . ?
C19 C20 C21 C24 -178.86(16) . . . . ?
C20 C21 C22 C23 -0.3(2) . . . . ?
C21 C22 C23 C18 0.3(2) . . . . ?
C23 C18 C19 C20 0.2(2) . . . . ?
C24 C21 C22 C23 178.81(16) . . . . ?
C25 O6 C12 C11 -1.2(2) . . . . ?
C25 O6 C12 C13 -179.94(14) . . . . ?
C26 O5 C13 C12 -67.43(19) . . . . ?
C26 O5 C13 C14 116.71(16) . . . . ?
C27 O4 C14 C13 -73.50(18) . . . . ?
C27 O4 C14 C15 112.93(15) . . . . ?

loop_
_smtbx_masks_void_nr
_smtbx_masks_void_average_x
_smtbx_masks_void_average_y
_smtbx_masks_void_average_z
_smtbx_masks_void_volume
_smtbx_masks_void_count_electrons
_smtbx_masks_void_content
1 0.092 0.000 0.000 193.1 88.4 ?
